data_4130831
loop_
_publ_author_name
'Kou, Kevin G. M.'
'Li, Beryl X.'
'Lee, Jack C.'
'Gallego, Gary M.'
'Lebold, Terry P.'
'DiPasquale, Antonio G.'
'Sarpong, Richmond'

_publ_section_title
;
 Syntheses of Denudatine Diterpenoid Alkaloids: Cochlearenine,
 N-Ethyl-1\a-hydroxy-17-veratroyldictyzine, and Paniculamine.
;
_journal_issue 34
_journal_name_full 'Journal of the American Chemical Society'
_journal_page_first 10830
_journal_page_last 10833
_journal_paper_doi 10.1021/jacs.6b07268
_journal_volume 138
_journal_year 2016
_chemical_formula_sum 'C22 H27 N O4'
_chemical_formula_weight 369.44
_chemical_name_common KK3-129-4
_chemical_name_systematic sarpong133
_space_group.centring_type primitive

_space_group_crystal_system monoclinic
_space_group_IT_number 14
_space_group_name_Hall '-P 2yn'
_space_group_name_H-M_alt 'P 1 21/n 1'
_atom_sites_solution_hydrogens geom
_atom_sites_solution_primary iterative
_atom_sites_solution_secondary difmap
_audit_creation_method SHELXL-2014/7
_cell_angle_alpha 90
_cell_angle_beta 98.255(4)
_cell_angle_gamma 90
_cell_formula_units_Z 4
_cell_length_a 6.7056(5)
_cell_length_b 19.1395(13)
_cell_length_c 14.5164(10)
_cell_measurement_reflns_used 9532
_cell_measurement_temperature 250(2)
_cell_measurement_theta_max 68.05
_cell_measurement_theta_min 3.85
_cell_volume 1843.8(2)
_computing_cell_refinement 'Bruker SAINT'
_computing_data_collection 'Bruker APEX2'
_computing_data_reduction 'Bruker SAINT'
_computing_molecular_graphics ORTEP-32
_computing_publication_material WinGX
_computing_structure_refinement SHELXL-2014
_computing_structure_solution SHELXT-2014
_diffrn_ambient_temperature 250(2)
_diffrn_detector_area_resol_mean 8.366
_diffrn_measured_fraction_theta_full 1.000
_diffrn_measured_fraction_theta_max 0.991
_diffrn_measurement_device_type 'Bruker APEX-II CCD'
_diffrn_measurement_method '\f and \w scans'
_diffrn_radiation_type CuK\a
_diffrn_radiation_wavelength 1.54178
_diffrn_reflns_av_R_equivalents 0.0422
_diffrn_reflns_av_unetI/netI 0.0168
_diffrn_reflns_Laue_measured_fraction_full 1.000
_diffrn_reflns_Laue_measured_fraction_max 0.991
_diffrn_reflns_limit_h_max 8
_diffrn_reflns_limit_h_min -8
_diffrn_reflns_limit_k_max 22
_diffrn_reflns_limit_k_min -22
_diffrn_reflns_limit_l_max 17
_diffrn_reflns_limit_l_min -17
_diffrn_reflns_number 42683
_diffrn_reflns_point_group_measured_fraction_full 1.000
_diffrn_reflns_point_group_measured_fraction_max 0.991
_diffrn_reflns_theta_full 67.000
_diffrn_reflns_theta_max 68.276
_diffrn_reflns_theta_min 3.847
_diffrn_source 'microfocus rotating anode'
_exptl_absorpt_coefficient_mu 0.734
_exptl_absorpt_correction_T_max 0.929
_exptl_absorpt_correction_T_min 0.838
_exptl_absorpt_correction_type multi-scan
_exptl_absorpt_process_details SADABS
_exptl_crystal_colour colorless
_exptl_crystal_density_diffrn 1.331
_exptl_crystal_description rod
_exptl_crystal_F_000 792
_exptl_crystal_size_max 0.060
_exptl_crystal_size_mid 0.050
_exptl_crystal_size_min 0.050
_refine_diff_density_max 0.499
_refine_diff_density_min -0.266
_refine_diff_density_rms 0.048
_refine_ls_extinction_method none
_refine_ls_goodness_of_fit_ref 1.161
_refine_ls_hydrogen_treatment constr
_refine_ls_matrix_type full
_refine_ls_number_parameters 247
_refine_ls_number_reflns 3345
_refine_ls_number_restraints 0
_refine_ls_restrained_S_all 1.161
_refine_ls_R_factor_all 0.0757
_refine_ls_R_factor_gt 0.0710
_refine_ls_shift/su_max 0.000
_refine_ls_shift/su_mean 0.000
_refine_ls_structure_factor_coef Fsqd
_refine_ls_weighting_details 'w=1/[\s^2^(Fo^2^)+(0.0407P)^2^+2.5063P] where P=(Fo^2^+2Fc^2^)/3'
_refine_ls_weighting_scheme calc
_refine_ls_wR_factor_gt 0.1670
_refine_ls_wR_factor_ref 0.1696
_reflns_Friedel_coverage 0.000
_reflns_number_gt 3020
_reflns_number_total 3345
_reflns_threshold_expression 'I > 2\s(I)'
_cod_data_source_file ja6b07268_si_003.cif
_cod_data_source_block sarpong133
_cod_original_sg_symbol_H-M 'P 21/n'
_cod_database_code 4130831
_shelx_shelxl_version_number 2014/7
_shelx_space_group_comment
; 
The symmetry employed for this shelxl refinement is uniquely defined 
by the following loop, which should always be used as a source of 
symmetry information in preference to the above space-group names. 
They are only intended as comments. 
;
_shelx_estimated_absorpt_t_min 0.957
_shelx_estimated_absorpt_t_max 0.964

loop_
_space_group_symop_operation_xyz
'x, y, z'
'-x+1/2, y+1/2, -z+1/2'
'-x, -y, -z'
'x-1/2, -y-1/2, z-1/2'

loop_
_atom_site_label
_atom_site_type_symbol
_atom_site_fract_x
_atom_site_fract_y
_atom_site_fract_z
_atom_site_U_iso_or_equiv
_atom_site_adp_type
_atom_site_occupancy
_atom_site_site_symmetry_order
_atom_site_calc_flag
_atom_site_refinement_flags_posn
_atom_site_refinement_flags_adp
C1 C 0.6828(4) 0.71188(15) 0.64141(19) 0.0404(6) Uani 1 1 d . .
C2 C 0.5883(4) 0.65098(15) 0.69230(19) 0.0410(6) Uani 1 1 d . .
H2 H 0.4634 0.6705 0.7111 0.049 Uiso 1 1 calc R U
C3 C 0.6941(5) 0.61336(17) 0.7783(2) 0.0517(8) Uani 1 1 d . .
H3A H 0.6557 0.6340 0.8349 0.062 Uiso 1 1 calc R U
H3B H 0.8406 0.6168 0.7812 0.062 Uiso 1 1 calc R U
C4 C 0.6263(5) 0.53604(17) 0.7691(2) 0.0550(8) Uani 1 1 d . .
H4 H 0.6679 0.5097 0.8274 0.066 Uiso 1 1 calc R U
C5 C 0.3995(5) 0.53362(17) 0.7401(2) 0.0545(8) Uani 1 1 d . .
C6 C 0.3374(5) 0.56108(16) 0.6412(2) 0.0486(7) Uani 1 1 d . .
C7 C 0.5160(5) 0.59839(15) 0.61140(19) 0.0434(7) Uani 1 1 d . .
C8 C 0.5006(5) 0.64687(15) 0.52733(19) 0.0430(7) Uani 1 1 d . .
H8 H 0.4687 0.6233 0.4663 0.052 Uiso 1 1 calc R U
C9 C 0.3640(5) 0.70988(16) 0.5418(2) 0.0462(7) Uani 1 1 d . .
H9A H 0.2482 0.6952 0.5712 0.055 Uiso 1 1 calc R U
H9B H 0.3150 0.7326 0.4824 0.055 Uiso 1 1 calc R U
C10 C 0.5039(5) 0.75987(15) 0.60689(19) 0.0436(7) Uani 1 1 d . .
H10 H 0.4362 0.7752 0.6597 0.052 Uiso 1 1 calc R U
C11 C 0.5774(6) 0.82335(16) 0.5569(2) 0.0531(8) Uani 1 1 d . .
C12 C 0.7454(6) 0.85983(18) 0.6230(3) 0.0657(10) Uani 1 1 d . .
H12A H 0.7896 0.9013 0.5918 0.079 Uiso 1 1 calc R U
H12B H 0.6901 0.8756 0.6784 0.079 Uiso 1 1 calc R U
C13 C 0.9254(6) 0.81394(18) 0.6532(3) 0.0621(9) Uani 1 1 d . .
H13A H 1.0231 0.8395 0.6975 0.075 Uiso 1 1 calc R U
H13B H 0.9907 0.8021 0.5990 0.075 Uiso 1 1 calc R U
C14 C 0.8644(5) 0.74732(16) 0.6983(2) 0.0478(7) Uani 1 1 d . .
H14 H 0.8291 0.7591 0.7604 0.057 Uiso 1 1 calc R U
C15 C 0.7136(5) 0.67924(15) 0.54669(18) 0.0411(6) Uani 1 1 d . .
H15 H 0.8180 0.6423 0.5554 0.049 Uiso 1 1 calc R U
C16 C 0.6568(6) 0.79883(17) 0.4680(2) 0.0543(8) Uani 1 1 d . .
H16A H 0.5437 0.7968 0.4172 0.065 Uiso 1 1 calc R U
H16B H 0.7525 0.8336 0.4512 0.065 Uiso 1 1 calc R U
C17 C 0.7188(5) 0.50663(18) 0.6899(3) 0.0586(9) Uani 1 1 d . .
H17 H 0.8074 0.4683 0.6966 0.070 Uiso 1 1 calc R U
C18 C 0.6663(5) 0.53879(17) 0.6100(2) 0.0530(8) Uani 1 1 d . .
H18 H 0.7180 0.5258 0.5556 0.064 Uiso 1 1 calc R U
C19 C 0.2568(7) 0.5390(2) 0.8069(3) 0.0737(11) Uani 1 1 d . .
H19A H 0.3114 0.5458 0.8726 0.088 Uiso 1 1 calc R U
H19B H 0.1277 0.5622 0.7866 0.088 Uiso 1 1 calc R U
C20 C 0.4050(7) 0.87513(19) 0.5297(3) 0.0682(10) Uani 1 1 d . .
H20A H 0.2933 0.8514 0.4927 0.102 Uiso 1 1 calc R U
H20B H 0.4514 0.9129 0.4936 0.102 Uiso 1 1 calc R U
H20C H 0.3612 0.8939 0.5855 0.102 Uiso 1 1 calc R U
C21 C 0.8462(4) 0.71081(17) 0.4026(2) 0.0452(7) Uani 1 1 d . .
C22 C 0.9314(6) 0.63867(18) 0.3985(2) 0.0577(9) Uani 1 1 d . .
H22A H 0.8223 0.6050 0.3885 0.086 Uiso 1 1 calc R U
H22B H 1.0167 0.6284 0.4567 0.086 Uiso 1 1 calc R U
H22C H 1.0105 0.6359 0.3477 0.086 Uiso 1 1 calc R U
N1 N 0.7568(4) 0.73010(13) 0.47637(16) 0.0436(6) Uani 1 1 d . .
O1 O 0.2929(5) 0.47320(14) 0.7652(2) 0.0817(8) Uani 1 1 d . .
O2 O 0.1741(4) 0.55243(14) 0.59658(17) 0.0660(7) Uani 1 1 d . .
O3 O 1.0275(3) 0.69828(12) 0.71015(16) 0.0566(6) Uani 1 1 d . .
H3 H 1.1224 0.7145 0.7469 0.085 Uiso 1 1 calc R U
O4 O 0.8563(3) 0.75205(13) 0.33812(15) 0.0583(6) Uani 1 1 d . .

loop_
_atom_site_aniso_label
_atom_site_aniso_U_11
_atom_site_aniso_U_22
_atom_site_aniso_U_33
_atom_site_aniso_U_23
_atom_site_aniso_U_13
_atom_site_aniso_U_12
C1 0.0466(16) 0.0421(15) 0.0330(14) -0.0035(12) 0.0073(12) -0.0021(13)
C2 0.0440(16) 0.0441(16) 0.0353(14) -0.0021(12) 0.0071(12) -0.0008(13)
C3 0.0532(19) 0.0578(19) 0.0427(16) 0.0053(14) 0.0026(14) -0.0011(15)
C4 0.064(2) 0.0508(18) 0.0505(18) 0.0135(15) 0.0087(15) 0.0069(16)
C5 0.064(2) 0.0436(17) 0.0582(19) 0.0041(15) 0.0159(16) -0.0037(15)
C6 0.0527(19) 0.0436(16) 0.0497(17) -0.0038(14) 0.0084(14) -0.0038(14)
C7 0.0498(17) 0.0431(16) 0.0375(15) -0.0023(12) 0.0063(12) -0.0024(13)
C8 0.0511(17) 0.0445(16) 0.0329(14) -0.0045(12) 0.0046(12) -0.0048(13)
C9 0.0475(17) 0.0514(17) 0.0391(15) 0.0016(13) 0.0038(13) 0.0023(14)
C10 0.0523(17) 0.0438(16) 0.0354(14) -0.0034(12) 0.0081(13) 0.0028(13)
C11 0.075(2) 0.0412(16) 0.0449(17) -0.0015(13) 0.0144(16) 0.0024(16)
C12 0.098(3) 0.0415(18) 0.060(2) -0.0075(16) 0.018(2) -0.0133(18)
C13 0.072(2) 0.055(2) 0.059(2) -0.0098(17) 0.0095(18) -0.0211(18)
C14 0.0511(18) 0.0510(17) 0.0411(16) -0.0078(13) 0.0059(13) -0.0052(14)
C15 0.0522(17) 0.0395(15) 0.0322(14) -0.0017(11) 0.0080(12) -0.0013(13)
C16 0.076(2) 0.0441(17) 0.0448(17) 0.0073(13) 0.0166(16) 0.0024(16)
C17 0.062(2) 0.0476(18) 0.068(2) 0.0078(16) 0.0156(17) 0.0119(16)
C18 0.061(2) 0.0459(17) 0.0545(19) -0.0050(15) 0.0170(16) -0.0002(15)
C19 0.078(3) 0.078(3) 0.070(2) 0.002(2) 0.026(2) 0.004(2)
C20 0.099(3) 0.052(2) 0.058(2) 0.0068(16) 0.022(2) 0.018(2)
C21 0.0415(16) 0.0581(18) 0.0357(15) 0.0010(13) 0.0054(12) -0.0049(14)
C22 0.068(2) 0.066(2) 0.0415(16) -0.0057(15) 0.0158(15) 0.0049(17)
N1 0.0544(15) 0.0433(13) 0.0349(12) -0.0005(10) 0.0123(11) -0.0015(11)
O1 0.099(2) 0.0641(17) 0.0844(19) 0.0144(15) 0.0200(16) -0.0186(15)
O2 0.0564(15) 0.0728(16) 0.0671(15) 0.0028(13) 0.0031(12) -0.0159(13)
O3 0.0474(13) 0.0644(14) 0.0562(14) -0.0108(11) 0.0010(10) -0.0077(11)
O4 0.0614(14) 0.0735(16) 0.0422(12) 0.0118(11) 0.0153(10) 0.0019(12)

loop_
_atom_type_symbol
_atom_type_description
_atom_type_scat_dispersion_real
_atom_type_scat_dispersion_imag
_atom_type_scat_source
C C 0.0181 0.0091 'International Tables Vol C Tables 4.2.6.8 and 6.1.1.4'
H H 0.0000 0.0000 'International Tables Vol C Tables 4.2.6.8 and 6.1.1.4'
N N 0.0311 0.0180 'International Tables Vol C Tables 4.2.6.8 and 6.1.1.4'
O O 0.0492 0.0322 'International Tables Vol C Tables 4.2.6.8 and 6.1.1.4'

loop_
_geom_angle_atom_site_label_1
_geom_angle_atom_site_label_2
_geom_angle_atom_site_label_3
_geom_angle
C14 C1 C10 115.8(2)
C14 C1 C15 117.4(2)
C10 C1 C15 98.6(2)
C14 C1 C2 114.9(2)
C10 C1 C2 104.5(2)
C15 C1 C2 103.5(2)
C3 C2 C1 124.5(3)
C3 C2 C7 111.5(2)
C1 C2 C7 103.1(2)
C3 C2 H2 105.4
C1 C2 H2 105.4
C7 C2 H2 105.4
C2 C3 C4 106.5(3)
C2 C3 H3A 110.4
C4 C3 H3A 110.4
C2 C3 H3B 110.4
C4 C3 H3B 110.4
H3A C3 H3B 108.6
C17 C4 C5 106.6(3)
C17 C4 C3 106.1(3)
C5 C4 C3 108.8(3)
C17 C4 H4 111.7
C5 C4 H4 111.7
C3 C4 H4 111.7
O1 C5 C19 59.3(2)
O1 C5 C4 118.0(3)
C19 C5 C4 122.6(3)
O1 C5 C6 115.9(3)
C19 C5 C6 118.9(3)
C4 C5 C6 112.1(3)
O2 C6 C7 127.6(3)
O2 C6 C5 124.3(3)
C7 C6 C5 108.1(3)
C6 C7 C8 123.5(3)
C6 C7 C18 101.7(2)
C8 C7 C18 114.4(2)
C6 C7 C2 105.2(2)
C8 C7 C2 100.8(2)
C18 C7 C2 110.9(2)
C7 C8 C15 98.3(2)
C7 C8 C9 109.8(2)
C15 C8 C9 102.3(2)
C7 C8 H8 114.9
C15 C8 H8 114.9
C9 C8 H8 114.9
C8 C9 C10 104.1(2)
C8 C9 H9A 110.9
C10 C9 H9A 110.9
C8 C9 H9B 110.9
C10 C9 H9B 110.9
H9A C9 H9B 108.9
C11 C10 C1 109.8(3)
C11 C10 C9 113.9(2)
C1 C10 C9 101.8(2)
C11 C10 H10 110.3
C1 C10 H10 110.3
C9 C10 H10 110.3
C20 C11 C10 110.7(3)
C20 C11 C16 108.7(3)
C10 C11 C16 109.2(2)
C20 C11 C12 109.0(3)
C10 C11 C12 108.7(3)
C16 C11 C12 110.6(3)
C13 C12 C11 113.7(3)
C13 C12 H12A 108.8
C11 C12 H12A 108.8
C13 C12 H12B 108.8
C11 C12 H12B 108.8
H12A C12 H12B 107.7
C12 C13 C14 111.2(3)
C12 C13 H13A 109.4
C14 C13 H13A 109.4
C12 C13 H13B 109.4
C14 C13 H13B 109.4
H13A C13 H13B 108.0
O3 C14 C13 110.7(3)
O3 C14 C1 108.0(2)
C13 C14 C1 112.6(3)
O3 C14 H14 108.5
C13 C14 H14 108.5
C1 C14 H14 108.5
N1 C15 C8 114.1(2)
N1 C15 C1 114.4(2)
C8 C15 C1 94.9(2)
N1 C15 H15 110.8
C8 C15 H15 110.8
C1 C15 H15 110.8
N1 C16 C11 114.3(2)
N1 C16 H16A 108.7
C11 C16 H16A 108.7
N1 C16 H16B 108.7
C11 C16 H16B 108.7
H16A C16 H16B 107.6
C18 C17 C4 114.5(3)
C18 C17 H17 122.8
C4 C17 H17 122.8
C17 C18 C7 115.6(3)
C17 C18 H18 122.2
C7 C18 H18 122.2
O1 C19 C5 59.4(2)
O1 C19 H19A 117.8
C5 C19 H19A 117.8
O1 C19 H19B 117.8
C5 C19 H19B 117.8
H19A C19 H19B 115.0
C11 C20 H20A 109.5
C11 C20 H20B 109.5
H20A C20 H20B 109.5
C11 C20 H20C 109.5
H20A C20 H20C 109.5
H20B C20 H20C 109.5
O4 C21 N1 120.3(3)
O4 C21 C22 119.8(3)
N1 C21 C22 119.9(3)
C21 C22 H22A 109.5
C21 C22 H22B 109.5
H22A C22 H22B 109.5
C21 C22 H22C 109.5
H22A C22 H22C 109.5
H22B C22 H22C 109.5
C21 N1 C15 121.6(2)
C21 N1 C16 115.3(2)
C15 N1 C16 121.0(2)
C19 O1 C5 61.3(2)
C14 O3 H3 109.5

loop_
_geom_bond_atom_site_label_1
_geom_bond_atom_site_label_2
_geom_bond_distance
C1 C14 1.528(4)
C1 C10 1.537(4)
C1 C15 1.551(4)
C1 C2 1.562(4)
C2 C3 1.525(4)
C2 C7 1.570(4)
C2 H2 0.9900
C3 C4 1.548(5)
C3 H3A 0.9800
C3 H3B 0.9800
C4 C17 1.493(5)
C4 C5 1.519(5)
C4 H4 0.9900
C5 O1 1.434(4)
C5 C19 1.461(5)
C5 C6 1.530(5)
C6 O2 1.201(4)
C6 C7 1.510(4)
C7 C8 1.525(4)
C7 C18 1.524(4)
C8 C15 1.545(4)
C8 C9 1.547(4)
C8 H8 0.9900
C9 C10 1.560(4)
C9 H9A 0.9800
C9 H9B 0.9800
C10 C11 1.533(4)
C10 H10 0.9900
C11 C20 1.531(5)
C11 C16 1.537(4)
C11 C12 1.538(5)
C12 C13 1.507(5)
C12 H12A 0.9800
C12 H12B 0.9800
C13 C14 1.516(5)
C13 H13A 0.9800
C13 H13B 0.9800
C14 O3 1.433(4)
C14 H14 0.9900
C15 N1 1.469(4)
C15 H15 0.9900
C16 N1 1.474(4)
C16 H16A 0.9800
C16 H16B 0.9800
C17 C18 1.317(5)
C17 H17 0.9400
C18 H18 0.9400
C19 O1 1.432(5)
C19 H19A 0.9800
C19 H19B 0.9800
C20 H20A 0.9700
C20 H20B 0.9700
C20 H20C 0.9700
C21 O4 1.233(4)
C21 N1 1.352(4)
C21 C22 1.499(5)
C22 H22A 0.9700
C22 H22B 0.9700
C22 H22C 0.9700
O3 H3 0.8300
